data_2205734
loop_
_publ_author_name
'Jian-Hua Zhong'
'Shan-Zhong Jian'
'Xue-Ying He'
'Yan-Guang Wang'

_publ_section_title
(5\a,8\a,9\b,11<i>S</i>)-5,7,8,9-Tetrahydro-11-(fluoromethyl)-9-(3,4,5-trimethoxyphenyl)-5,8-methano-1,3-dioxolo[4,5-<i>h</i>][2]benzoxepin
_journal_issue 5
_journal_name_full 'Acta Crystallographica Section E'
_journal_page_first o1280
_journal_page_last o1282
_journal_paper_doi 10.1107/S1600536805010366
_journal_volume 61
_journal_year 2005
_chemical_formula_moiety 'C22 H23 F O6'
_chemical_formula_sum 'C22 H23 F O6'
_chemical_formula_weight 402.4
_space_group_IT_number 19
_symmetry_cell_setting orthorhombic
_symmetry_space_group_name_Hall 'P 2ac 2ab'
_symmetry_space_group_name_H-M 'P 21 21 21'
_audit_creation_method 'WinGX routine CIF_UPDATE'
_cell_angle_alpha 90
_cell_angle_beta 90
_cell_angle_gamma 90
_cell_formula_units_Z 4
_cell_length_a 7.22530(10)
_cell_length_b 8.12170(10)
_cell_length_c 32.7768(4)
_cell_measurement_reflns_used 22120
_cell_measurement_temperature 293(2)
_cell_measurement_theta_max 27.5
_cell_measurement_theta_min 1.2
_cell_volume 1923.40(4)
_computing_cell_refinement PROCESS-AUTO
_computing_data_collection 'PROCESS-AUTO (Rigaku, 1998)'
_computing_data_reduction 'CrystalStructure (Rigaku/MSC, 2004)'
_computing_molecular_graphics 'ORTEP-3 for Windows (Farrugia, 1997)'
_computing_publication_material 'WinGX (Farrugia, 1999) and PLATON (Spek, 2003)'
_computing_structure_refinement 'SHELXL97 (Sheldrick, 1997)'
_computing_structure_solution 'SIR97 (Altomare et al., 1999)'
_diffrn_detector_area_resol_mean 10.00
_diffrn_measured_fraction_theta_full 0.984
_diffrn_measured_fraction_theta_max 0.984
_diffrn_measurement_device_type 'Rigaku RAXIS-RAPID'
_diffrn_measurement_method \w
_diffrn_radiation_type MoK\a
_diffrn_radiation_wavelength 0.71069
_diffrn_reflns_av_R_equivalents 0.0253
_diffrn_reflns_limit_h_max 9
_diffrn_reflns_limit_h_min -9
_diffrn_reflns_limit_k_max 10
_diffrn_reflns_limit_k_min -10
_diffrn_reflns_limit_l_max 40
_diffrn_reflns_limit_l_min -42
_diffrn_reflns_number 14274
_diffrn_reflns_theta_full 27.48
_diffrn_reflns_theta_max 27.48
_diffrn_reflns_theta_min 2.49
_exptl_absorpt_coefficient_mu 0.107
_exptl_absorpt_correction_T_max 0.978
_exptl_absorpt_correction_T_min 0.956
_exptl_absorpt_correction_type multi-scan
_exptl_absorpt_process_details '(ABSCOR; Higashi, 1995)'
_exptl_crystal_colour colourless
_exptl_crystal_density_diffrn 1.39
_exptl_crystal_density_method 'not measured'
_exptl_crystal_description prism
_exptl_crystal_F_000 848
_exptl_crystal_size_max 0.38
_exptl_crystal_size_mid 0.22
_exptl_crystal_size_min 0.21
_refine_diff_density_max 0.731
_refine_diff_density_min -0.331
_refine_ls_extinction_method none
_refine_ls_goodness_of_fit_ref 1.091
_refine_ls_hydrogen_treatment constr
_refine_ls_matrix_type full
_refine_ls_number_parameters 265
_refine_ls_number_reflns 2519
_refine_ls_number_restraints 0
_refine_ls_restrained_S_all 1.091
_refine_ls_R_factor_gt 0.05
_refine_ls_shift/su_max 0
_refine_ls_structure_factor_coef Fsqd
_refine_ls_weighting_details 'calc w = 1/[\s^2^(Fo^2^)+(0.0946P)^2^+0.3221P] where P=(Fo^2^+2Fc^2^)/3'
_refine_ls_weighting_scheme calc
_refine_ls_wR_factor_ref 0.1428
_reflns_number_gt 2296
_reflns_number_total 2519
_reflns_threshold_expression I>2\s(I)
_cod_data_source_file hg6164.cif
_cod_data_source_block 3
_cod_database_code 2205734
_cod_database_fobs_code 2205734

loop_
_symmetry_equiv_pos_as_xyz
'x, y, z'
'-x+1/2, -y, z+1/2'
'x+1/2, -y+1/2, -z'
'-x, y+1/2, -z+1/2'

loop_
_atom_site_label
_atom_site_fract_x
_atom_site_fract_y
_atom_site_fract_z
_atom_site_U_iso_or_equiv
_atom_site_adp_type
_atom_site_calc_flag
_atom_site_refinement_flags
_atom_site_occupancy
_atom_site_type_symbol
F1 0.3768(4) 0.1661(4) 0.43426(8) 0.0943(9) Uani d . 1 F
O1 0.1314(3) 0.5638(3) 0.34866(7) 0.0489(5) Uani d . 1 O
O2 0.5840(4) 0.3373(4) 0.21736(7) 0.0692(8) Uani d . 1 O
O3 0.8477(3) 0.4349(4) 0.24895(6) 0.0632(7) Uani d . 1 O
O4 0.8202(4) 1.0503(3) 0.36740(6) 0.0521(6) Uani d . 1 O
O5 0.9504(3) 1.0411(3) 0.44375(7) 0.0481(5) Uani d . 1 O
O6 0.8829(3) 0.7823(3) 0.49289(5) 0.0446(5) Uani d . 1 O
C1 0.5417(3) 0.4926(3) 0.38474(7) 0.0298(5) Uani d . 1 C
H1 0.602 0.3967 0.3971 0.036 Uiso calc R 1 H
C2 0.3417(4) 0.4952(4) 0.40196(8) 0.0393(6) Uani d . 1 C
H2 0.3426 0.5016 0.4318 0.047 Uiso calc R 1 H
C3 0.2236(4) 0.6323(4) 0.38366(10) 0.0478(7) Uani d . 1 C
H3A 0.1337 0.6709 0.4034 0.057 Uiso calc R 1 H
H3B 0.3009 0.7243 0.3756 0.057 Uiso calc R 1 H
C4 0.2338(4) 0.3426(4) 0.38727(9) 0.0440(7) Uani d . 1 C
H4 0.1139 0.3406 0.4012 0.053 Uiso calc R 1 H
C5 0.3253(5) 0.1791(4) 0.39322(10) 0.0549(8) Uani d . 1 C
H5A 0.2404 0.0911 0.3861 0.066 Uiso calc R 1 H
H5B 0.4336 0.1705 0.3759 0.066 Uiso calc R 1 H
C6 0.2027(4) 0.3987(4) 0.34330(9) 0.0418(6) Uani d . 1 C
H6 0.1115 0.3285 0.3296 0.05 Uiso calc R 1 H
C7 0.3806(4) 0.4045(3) 0.31951(8) 0.0364(6) Uani d . 1 C
C8 0.3818(4) 0.3607(4) 0.27804(9) 0.0434(7) Uani d . 1 C
H8 0.2752 0.3239 0.265 0.052 Uiso calc R 1 H
C9 0.5451(4) 0.3743(4) 0.25763(8) 0.0453(7) Uani d . 1 C
C10 0.7756(6) 0.3642(8) 0.21299(11) 0.0860(16) Uani d . 1 C
H10A 0.798 0.4371 0.1901 0.103 Uiso calc R 1 H
H10B 0.8375 0.2605 0.2076 0.103 Uiso calc R 1 H
C11 0.7041(4) 0.4324(4) 0.27640(8) 0.0392(6) Uani d . 1 C
C12 0.7075(3) 0.4749(3) 0.31684(8) 0.0342(5) Uani d . 1 C
H12 0.8156 0.5117 0.3292 0.041 Uiso calc R 1 H
C13 0.5419(3) 0.4609(3) 0.33877(7) 0.0303(5) Uani d . 1 C
C14 0.6516(3) 0.6412(3) 0.39879(7) 0.0296(5) Uani d . 1 C
C15 0.6782(4) 0.7793(3) 0.37453(7) 0.0340(5) Uani d . 1 C
H15 0.6293 0.7832 0.3483 0.041 Uiso calc R 1 H
C16 0.7790(4) 0.9123(3) 0.38980(8) 0.0355(6) Uani d . 1 C
C17 0.8456(4) 0.9117(3) 0.42968(8) 0.0345(5) Uani d . 1 C
C18 0.8149(3) 0.7732(3) 0.45409(7) 0.0325(5) Uani d . 1 C
C19 0.7212(3) 0.6381(3) 0.43852(7) 0.0320(5) Uani d . 1 C
H19 0.7046 0.545 0.4546 0.038 Uiso calc R 1 H
C20 0.7856(5) 1.0437(4) 0.32491(9) 0.0544(8) Uani d . 1 C
H20A 0.6553 1.0554 0.32 0.082 Uiso calc R 1 H
H20B 0.8271 0.9398 0.3143 0.082 Uiso calc R 1 H
H20C 0.851 1.1313 0.3115 0.082 Uiso calc R 1 H
C21 0.8560(7) 1.1537(5) 0.46829(13) 0.0727(11) Uani d . 1 C
H21A 0.7951 1.0962 0.4901 0.109 Uiso calc R 1 H
H21B 0.7656 1.211 0.4522 0.109 Uiso calc R 1 H
H21C 0.9423 1.2314 0.4795 0.109 Uiso calc R 1 H
C22 0.8616(4) 0.6388(4) 0.51769(8) 0.0458(7) Uani d . 1 C
H22A 0.9263 0.5483 0.5054 0.069 Uiso calc R 1 H
H22B 0.7326 0.6121 0.52 0.069 Uiso calc R 1 H
H22C 0.9116 0.6596 0.5443 0.069 Uiso calc R 1 H

loop_
_atom_site_aniso_label
_atom_site_aniso_U_11
_atom_site_aniso_U_22
_atom_site_aniso_U_33
_atom_site_aniso_U_12
_atom_site_aniso_U_13
_atom_site_aniso_U_23
F1 0.109(2) 0.0891(19) 0.0852(16) -0.0146(18) -0.0181(16) 0.0364(15)
O1 0.0333(9) 0.0561(14) 0.0572(12) 0.0032(10) -0.0040(9) -0.0004(10)
O2 0.0659(15) 0.106(2) 0.0359(10) -0.0031(17) -0.0036(10) -0.0218(13)
O3 0.0515(12) 0.096(2) 0.0420(10) -0.0055(15) 0.0118(10) -0.0196(12)
O4 0.0759(14) 0.0341(11) 0.0464(10) -0.0171(11) -0.0099(11) 0.0096(8)
O5 0.0496(11) 0.0394(12) 0.0553(11) -0.0141(10) -0.0065(10) -0.0042(9)
O6 0.0565(12) 0.0421(12) 0.0353(9) -0.0118(10) -0.0152(9) 0.0011(8)
C1 0.0324(11) 0.0288(12) 0.0281(10) -0.0018(10) -0.0042(9) -0.0007(9)
C2 0.0366(13) 0.0482(17) 0.0331(11) -0.0074(12) 0.0048(10) -0.0022(11)
C3 0.0366(13) 0.0504(18) 0.0565(16) 0.0025(13) 0.0018(13) -0.0081(15)
C4 0.0356(13) 0.0500(17) 0.0463(14) -0.0141(13) 0.0036(12) 0.0034(13)
C5 0.0617(19) 0.0455(18) 0.0575(17) -0.0182(16) -0.0020(16) 0.0094(14)
C6 0.0306(12) 0.0481(17) 0.0466(14) -0.0077(12) -0.0045(11) -0.0023(12)
C7 0.0341(12) 0.0360(14) 0.0391(12) -0.0038(11) -0.0051(11) -0.0002(10)
C8 0.0395(13) 0.0507(17) 0.0401(13) -0.0072(13) -0.0125(12) -0.0047(13)
C9 0.0517(16) 0.0509(18) 0.0333(12) 0.0004(15) -0.0070(11) -0.0076(12)
C10 0.076(3) 0.135(5) 0.0469(18) -0.018(3) 0.0143(18) -0.035(2)
C11 0.0357(12) 0.0445(16) 0.0375(12) 0.0010(12) 0.0006(11) -0.0041(11)
C12 0.0305(11) 0.0364(13) 0.0357(11) -0.0010(11) -0.0054(10) -0.0039(10)
C13 0.0286(10) 0.0308(13) 0.0315(10) -0.0005(9) -0.0043(9) -0.0020(10)
C14 0.0288(10) 0.0289(12) 0.0312(10) -0.0009(10) -0.0014(9) -0.0025(9)
C15 0.0372(12) 0.0347(13) 0.0299(10) -0.0014(11) -0.0034(10) 0.0005(10)
C16 0.0387(13) 0.0300(13) 0.0377(12) -0.0029(11) -0.0003(11) 0.0044(10)
C17 0.0314(11) 0.0309(13) 0.0412(12) -0.0043(10) -0.0016(10) -0.0037(10)
C18 0.0309(11) 0.0357(13) 0.0308(10) -0.0022(10) -0.0009(9) -0.0019(9)
C19 0.0367(12) 0.0289(12) 0.0305(10) -0.0010(10) -0.0019(10) 0.0013(9)
C20 0.070(2) 0.0473(17) 0.0456(14) -0.0078(17) -0.0004(15) 0.0140(14)
C21 0.094(3) 0.049(2) 0.075(2) -0.011(2) -0.004(2) -0.0234(18)
C22 0.0528(15) 0.0504(17) 0.0342(12) -0.0112(15) -0.0129(12) 0.0072(12)

loop_
_atom_type_symbol
_atom_type_description
_atom_type_scat_dispersion_real
_atom_type_scat_dispersion_imag
_atom_type_scat_source
C C 0.0033 0.0016 'International Tables Vol C Tables 4.2.6.8 and 6.1.1.4'
H H 0 0 'International Tables Vol C Tables 4.2.6.8 and 6.1.1.4'
O O 0.0106 0.006 'International Tables Vol C Tables 4.2.6.8 and 6.1.1.4'
F F 0.0171 0.0103 'International Tables Vol C Tables 4.2.6.8 and 6.1.1.4'

loop_
_geom_angle_atom_site_label_1
_geom_angle_atom_site_label_2
_geom_angle_atom_site_label_3
_geom_angle
_geom_angle_publ_flag
C3 O1 C6 106.9(2) y
C9 O2 C10 105.3(3) y
C11 O3 C10 105.2(3) ?
C16 O4 C20 117.2(2) y
C17 O5 C21 115.1(3) ?
C18 O6 C22 116.5(2) ?
C14 C1 C13 115.7(2) ?
C14 C1 C2 111.5(2) ?
C13 C1 C2 111.20(18) ?
C14 C1 H1 105.9 ?
C13 C1 H1 105.9 ?
C2 C1 H1 105.9 ?
C3 C2 C4 100.4(2) ?
C3 C2 C1 112.8(2) ?
C4 C2 C1 110.3(2) ?
C3 C2 H2 111 ?
C4 C2 H2 111 ?
C1 C2 H2 111 ?
O1 C3 C2 106.9(2) y
O1 C3 H3A 110.3 ?
C2 C3 H3A 110.3 ?
O1 C3 H3B 110.3 ?
C2 C3 H3B 110.3 ?
H3A C3 H3B 108.6 ?
C5 C4 C6 116.9(3) ?
C5 C4 C2 116.7(3) ?
C6 C4 C2 97.4(2) ?
C5 C4 H4 108.4 ?
C6 C4 H4 108.4 ?
C2 C4 H4 108.4 ?
F1 C5 C4 108.0(3) y
F1 C5 H5A 110.1 ?
C4 C5 H5A 110.1 ?
F1 C5 H5B 110.1 ?
C4 C5 H5B 110.1 ?
H5A C5 H5B 108.4 ?
O1 C6 C7 109.8(2) ?
O1 C6 C4 102.4(2) y
C7 C6 C4 111.9(2) ?
O1 C6 H6 110.8 ?
C7 C6 H6 110.8 ?
C4 C6 H6 110.8 ?
C13 C7 C8 120.9(2) ?
C13 C7 C6 119.1(2) ?
C8 C7 C6 120.0(2) ?
C9 C8 C7 117.4(2) ?
C9 C8 H8 121.3 ?
C7 C8 H8 121.3 ?
C8 C9 O2 128.9(3) ?
C8 C9 C11 121.9(2) ?
O2 C9 C11 109.2(3) ?
O2 C10 O3 109.9(3) ?
O2 C10 H10A 109.7 ?
O3 C10 H10A 109.7 ?
O2 C10 H10B 109.7 ?
O3 C10 H10B 109.7 ?
H10A C10 H10B 108.2 ?
C12 C11 O3 128.0(2) ?
C12 C11 C9 122.0(2) ?
O3 C11 C9 109.9(2) ?
C11 C12 C13 117.4(2) ?
C11 C12 H12 121.3 ?
C13 C12 H12 121.3 ?
C12 C13 C7 120.4(2) ?
C12 C13 C1 119.5(2) ?
C7 C13 C1 119.9(2) ?
C15 C14 C19 119.9(2) ?
C15 C14 C1 122.8(2) ?
C19 C14 C1 117.2(2) ?
C14 C15 C16 119.5(2) ?
C14 C15 H15 120.3 ?
C16 C15 H15 120.3 ?
O4 C16 C17 115.5(2) ?
O4 C16 C15 123.6(2) ?
C17 C16 C15 121.0(2) ?
O5 C17 C16 120.2(2) ?
O5 C17 C18 120.7(2) ?
C16 C17 C18 119.0(2) ?
O6 C18 C19 124.2(2) ?
O6 C18 C17 115.6(2) ?
C19 C18 C17 120.2(2) ?
C18 C19 C14 120.3(2) ?
C18 C19 H19 119.8 ?
C14 C19 H19 119.8 ?
O4 C20 H20A 109.5 ?
O4 C20 H20B 109.5 ?
H20A C20 H20B 109.5 ?
O4 C20 H20C 109.5 ?
H20A C20 H20C 109.5 ?
H20B C20 H20C 109.5 ?
O5 C21 H21A 109.5 ?
O5 C21 H21B 109.5 ?
H21A C21 H21B 109.5 ?
O5 C21 H21C 109.5 ?
H21A C21 H21C 109.5 ?
H21B C21 H21C 109.5 ?
O6 C22 H22A 109.5 ?
O6 C22 H22B 109.5 ?
H22A C22 H22B 109.5 ?
O6 C22 H22C 109.5 ?
H22A C22 H22C 109.5 ?
H22B C22 H22C 109.5 ?

loop_
_geom_bond_atom_site_label_1
_geom_bond_atom_site_label_2
_geom_bond_distance
_geom_bond_publ_flag
F1 C5 1.400(4) y
O1 C3 1.438(4) y
O1 C6 1.447(4) y
O2 C9 1.383(3) y
O2 C10 1.409(5) y
O3 C11 1.374(3) ?
O3 C10 1.411(4) ?
O4 C16 1.373(3) y
O4 C20 1.416(3) y
O5 C17 1.375(3) ?
O5 C21 1.396(5) ?
O6 C18 1.365(3) ?
O6 C22 1.430(4) ?
C1 C14 1.516(3) ?
C1 C13 1.529(3) ?
C1 C2 1.552(3) ?
C1 H1 0.98 ?
C2 C3 1.526(4) ?
C2 C4 1.541(4) ?
C2 H2 0.98 ?
C3 H3A 0.97 ?
C3 H3B 0.97 ?
C4 C5 1.496(5) ?
C4 C6 1.528(4) ?
C4 H4 0.98 ?
C5 H5A 0.97 ?
C5 H5B 0.97 ?
C6 C7 1.504(4) ?
C6 H6 0.98 ?
C7 C13 1.403(3) ?
C7 C8 1.405(4) ?
C8 C9 1.360(4) ?
C8 H8 0.93 ?
C9 C11 1.386(4) ?
C10 H10A 0.97 ?
C10 H10B 0.97 ?
C11 C12 1.370(3) ?
C12 C13 1.401(3) ?
C12 H12 0.93 ?
C14 C15 1.388(4) ?
C14 C19 1.396(3) ?
C15 C16 1.396(4) ?
C15 H15 0.93 ?
C16 C17 1.393(4) ?
C17 C18 1.398(4) ?
C18 C19 1.386(4) ?
C19 H19 0.93 ?
C20 H20A 0.96 ?
C20 H20B 0.96 ?
C20 H20C 0.96 ?
C21 H21A 0.96 ?
C21 H21B 0.96 ?
C21 H21C 0.96 ?
C22 H22A 0.96 ?
C22 H22B 0.96 ?
C22 H22C 0.96 ?

loop_
_geom_hbond_atom_site_label_D
_geom_hbond_atom_site_label_H
_geom_hbond_atom_site_label_A
_geom_hbond_site_symmetry_A
_geom_hbond_distance_DH
_geom_hbond_distance_HA
_geom_hbond_distance_DA
_geom_hbond_angle_DHA
_geom_hbond_publ_flag
C10 H10B O1 4_645 0.9700 2.4500 3.238(6) 138 yes
C12 H12 O1 1_655 0.9300 2.4100 3.315(3) 166 yes

loop_
_cod_related_entry_id
_cod_related_entry_database
_cod_related_entry_code
1 ChemSpider 21173403
